data_4501818
loop_
_publ_author_name
'Cheney, Miranda L.'
'Weyna, David R.'
'Shan, Ning'
'Hanna, Mazen'
'Wojtas, Lukasz'
'Zaworotko, Michael J.'

_publ_section_title
;
 Supramolecular Architectures of Meloxicam Carboxylic Acid Cocrystals, a
 Crystal Engineering Case Study
;
_journal_issue 10
_journal_name_full 'Crystal Growth &amp; Design'
_journal_page_first 4401
_journal_paper_doi 10.1021/cg100514g
_journal_volume 10
_journal_year 2010
_chemical_formula_sum 'C32 H30 N6 O12 S4'
_chemical_formula_weight 818.86
_chemical_name_systematic
;
 ?
;
_space_group_IT_number 2
_symmetry_cell_setting triclinic
_symmetry_space_group_name_Hall '-P 1'
_symmetry_space_group_name_H-M 'P -1'
_atom_sites_solution_hydrogens geom
_atom_sites_solution_primary direct
_atom_sites_solution_secondary difmap
_audit_creation_method SHELXL-97
_cell_angle_alpha 82.250(9)
_cell_angle_beta 81.368(9)
_cell_angle_gamma 70.519(9)
_cell_formula_units_Z 1
_cell_length_a 7.145(5)
_cell_length_b 8.475(5)
_cell_length_c 15.088(9)
_cell_measurement_reflns_used 843
_cell_measurement_temperature 100(2)
_cell_measurement_theta_max 23.441
_cell_measurement_theta_min 2.7425
_cell_volume 848.0(9)
_computing_cell_refinement 'SAINT (Bruker, 2002)'
_computing_data_collection 'SMART (Bruker, 2002)'
_computing_data_reduction 'SAINT (Bruker, 2002)'
_computing_publication_material 'SHELXL-97 (Sheldrick, 1997)'
_computing_structure_refinement 'SHELXL-97 (Sheldrick, 1997)'
_computing_structure_solution 'SHELXS-97 (Sheldrick, 1990)'
_diffrn_ambient_temperature 100(2)
_diffrn_measured_fraction_theta_full 0.986
_diffrn_measured_fraction_theta_max 0.986
_diffrn_measurement_device_type 'BRUKER SMART APEX CCD'
_diffrn_measurement_method 'omega scans'
_diffrn_radiation_monochromator graphite
_diffrn_radiation_source 'fine-focus sealed tube'
_diffrn_radiation_type MoK\a
_diffrn_radiation_wavelength 0.71073
_diffrn_reflns_av_R_equivalents 0.0264
_diffrn_reflns_av_sigmaI/netI 0.0551
_diffrn_reflns_limit_h_max 8
_diffrn_reflns_limit_h_min -6
_diffrn_reflns_limit_k_max 10
_diffrn_reflns_limit_k_min -8
_diffrn_reflns_limit_l_max 18
_diffrn_reflns_limit_l_min -16
_diffrn_reflns_number 4399
_diffrn_reflns_theta_full 25.25
_diffrn_reflns_theta_max 25.25
_diffrn_reflns_theta_min 2.56
_exptl_absorpt_coefficient_mu 0.356
_exptl_absorpt_correction_T_max 0.9929
_exptl_absorpt_correction_T_min 0.9006
_exptl_absorpt_correction_type multi-scan
_exptl_absorpt_process_details 'SADABS; (Sheldrick, 2003)'
_exptl_crystal_colour colorless
_exptl_crystal_density_diffrn 1.603
_exptl_crystal_density_method 'not measured'
_exptl_crystal_description rod
_exptl_crystal_F_000 424
_exptl_crystal_size_max 0.30
_exptl_crystal_size_mid 0.05
_exptl_crystal_size_min 0.02
_refine_diff_density_max 0.413
_refine_diff_density_min -0.276
_refine_diff_density_rms 0.071
_refine_ls_extinction_method none
_refine_ls_goodness_of_fit_ref 0.995
_refine_ls_hydrogen_treatment mixed
_refine_ls_matrix_type full
_refine_ls_number_parameters 252
_refine_ls_number_reflns 3031
_refine_ls_number_restraints 0
_refine_ls_restrained_S_all 0.995
_refine_ls_R_factor_all 0.0631
_refine_ls_R_factor_gt 0.0451
_refine_ls_shift/su_max 0.000
_refine_ls_shift/su_mean 0.000
_refine_ls_structure_factor_coef Fsqd
_refine_ls_weighting_details 'calc w=1/[\s^2^(Fo^2^)+(0.0650P)^2^+0.0000P] where P=(Fo^2^+2Fc^2^)/3'
_refine_ls_weighting_scheme calc
_refine_ls_wR_factor_gt 0.1067
_refine_ls_wR_factor_ref 0.1162
_reflns_number_gt 2298
_reflns_number_total 3031
_reflns_threshold_expression >2sigma(I)
_cod_data_source_file cg100514g_si_002.cif
_cod_data_source_block 5_t1x
_cod_original_cell_volume 848.1(9)
_cod_original_sg_symbol_H-M P-1
_cod_database_code 4501818

loop_
_symmetry_equiv_pos_as_xyz
'x, y, z'
'-x, -y, -z'

loop_
_atom_site_label
_atom_site_type_symbol
_atom_site_fract_x
_atom_site_fract_y
_atom_site_fract_z
_atom_site_U_iso_or_equiv
_atom_site_adp_type
_atom_site_occupancy
_atom_site_symmetry_multiplicity
_atom_site_calc_flag
_atom_site_refinement_flags
S1 S 0.82544(11) 0.44443(9) 0.33573(5) 0.0230(2) Uani 1 1 d .
S2 S 0.25677(10) 0.96796(8) 0.03352(5) 0.0218(2) Uani 1 1 d .
C1 C 0.7910(4) 0.2111(3) 0.24071(19) 0.0194(6) Uani 1 1 d .
N1 N 0.6028(3) 0.5403(3) 0.30344(14) 0.0205(5) Uani 1 1 d .
O1 O 0.6669(3) 0.3194(2) 0.10138(13) 0.0261(5) Uani 1 1 d .
H1 H 0.5899 0.4034 0.0741 0.039 Uiso 1 1 calc R
C2 C 0.8253(4) 0.0476(3) 0.2210(2) 0.0242(7) Uani 1 1 d .
H2 H 0.7852 0.0279 0.1674 0.029 Uiso 1 1 calc R
N2 N 0.4269(3) 0.8049(3) 0.18664(16) 0.0198(5) Uani 1 1 d .
H2N H 0.469(4) 0.812(4) 0.240(2) 0.029(9) Uiso 1 1 d .
O2 O 0.9643(3) 0.5012(2) 0.27264(13) 0.0288(5) Uani 1 1 d .
C3 C 0.9183(4) -0.0866(4) 0.2798(2) 0.0282(7) Uani 1 1 d .
H3 H 0.9420 -0.1984 0.2662 0.034 Uiso 1 1 calc R
N3 N 0.3101(3) 1.0989(3) 0.16756(15) 0.0213(5) Uani 1 1 d .
O3 O 0.8166(3) 0.4593(2) 0.42917(13) 0.0328(5) Uani 1 1 d .
C4 C 0.9768(4) -0.0589(4) 0.3583(2) 0.0268(7) Uani 1 1 d .
H4 H 1.0374 -0.1516 0.3989 0.032 Uiso 1 1 calc R
O4 O 0.4400(3) 0.6338(2) 0.08073(13) 0.0253(5) Uani 1 1 d .
C5 C 0.9477(4) 0.1025(4) 0.37790(19) 0.0241(7) Uani 1 1 d .
H5 H 0.9882 0.1219 0.4315 0.029 Uiso 1 1 calc R
C6 C 0.8584(4) 0.2359(3) 0.31800(19) 0.0203(6) Uani 1 1 d .
C7 C 0.6756(4) 0.3556(3) 0.18429(18) 0.0205(6) Uani 1 1 d .
C8 C 0.5876(4) 0.5087(3) 0.21450(18) 0.0195(6) Uani 1 1 d .
C9 C 0.4301(4) 0.5357(4) 0.3706(2) 0.0284(7) Uani 1 1 d .
H9A H 0.3059 0.6048 0.3461 0.043 Uiso 1 1 calc R
H9B H 0.4408 0.5798 0.4257 0.043 Uiso 1 1 calc R
H9C H 0.4295 0.4195 0.3842 0.043 Uiso 1 1 calc R
C10 C 0.4788(4) 0.6511(3) 0.15548(19) 0.0206(6) Uani 1 1 d .
C11 C 0.3372(4) 0.9551(3) 0.13697(18) 0.0187(6) Uani 1 1 d .
C12 C 0.2221(4) 1.2288(3) 0.10627(19) 0.0229(7) Uani 1 1 d .
H12 H 0.1914 1.3430 0.1171 0.028 Uiso 1 1 calc R
C13 C 0.1817(4) 1.1854(3) 0.03000(18) 0.0203(6) Uani 1 1 d .
C14 C 0.0899(4) 1.2926(4) -0.04922(19) 0.0265(7) Uani 1 1 d .
H14A H -0.0508 1.2995 -0.0448 0.040 Uiso 1 1 calc R
H14B H 0.1611 1.2430 -0.1047 0.040 Uiso 1 1 calc R
H14C H 0.0992 1.4056 -0.0502 0.040 Uiso 1 1 calc R
C21 C 0.4317(4) 0.0288(4) 0.37974(19) 0.0227(7) Uani 1 1 d .
O21 O 0.4710(3) -0.1121(2) 0.35798(13) 0.0295(5) Uani 1 1 d .
C22 C 0.4560(4) 0.0616(4) 0.47100(18) 0.0230(6) Uani 1 1 d .
H22 H 0.4071 0.1735 0.4878 0.028 Uiso 1 1 calc R
O22 O 0.3642(3) 0.1668(2) 0.32698(12) 0.0249(5) Uani 1 1 d .
H22O H 0.3553 0.1417 0.2761 0.037 Uiso 1 1 calc R

loop_
_atom_site_aniso_label
_atom_site_aniso_U_11
_atom_site_aniso_U_22
_atom_site_aniso_U_33
_atom_site_aniso_U_23
_atom_site_aniso_U_13
_atom_site_aniso_U_12
S1 0.0299(4) 0.0167(4) 0.0221(4) -0.0041(3) -0.0076(3) -0.0042(3)
S2 0.0275(4) 0.0158(4) 0.0208(4) -0.0032(3) -0.0072(3) -0.0026(3)
C1 0.0172(13) 0.0163(15) 0.0229(15) -0.0013(12) -0.0012(12) -0.0038(11)
N1 0.0278(13) 0.0161(12) 0.0163(12) -0.0061(10) -0.0031(10) -0.0034(10)
O1 0.0360(12) 0.0181(11) 0.0223(11) -0.0047(9) -0.0115(9) -0.0014(9)
C2 0.0255(15) 0.0188(15) 0.0270(16) -0.0073(12) -0.0023(13) -0.0038(12)
N2 0.0260(13) 0.0138(12) 0.0186(13) -0.0032(10) -0.0063(11) -0.0025(10)
O2 0.0331(12) 0.0204(11) 0.0354(12) -0.0043(9) -0.0069(10) -0.0099(9)
C3 0.0284(16) 0.0121(15) 0.0399(19) -0.0031(13) 0.0000(14) -0.0022(12)
N3 0.0253(12) 0.0150(12) 0.0224(13) -0.0025(10) -0.0070(10) -0.0028(10)
O3 0.0491(14) 0.0252(12) 0.0224(11) -0.0068(9) -0.0142(10) -0.0034(10)
C4 0.0253(15) 0.0180(16) 0.0298(17) 0.0038(13) -0.0008(13) -0.0005(12)
O4 0.0339(11) 0.0184(11) 0.0220(11) -0.0041(8) -0.0106(9) -0.0025(9)
C5 0.0241(15) 0.0239(16) 0.0209(15) -0.0015(12) -0.0018(12) -0.0038(12)
C6 0.0192(14) 0.0165(15) 0.0233(16) -0.0047(12) -0.0001(12) -0.0033(11)
C7 0.0221(14) 0.0193(15) 0.0219(16) -0.0043(12) -0.0047(12) -0.0068(12)
C8 0.0218(14) 0.0130(14) 0.0222(15) -0.0030(11) -0.0037(12) -0.0024(11)
C9 0.0331(17) 0.0223(16) 0.0270(17) -0.0039(13) 0.0006(14) -0.0062(13)
C10 0.0217(14) 0.0171(15) 0.0212(16) -0.0038(12) -0.0019(12) -0.0033(12)
C11 0.0198(14) 0.0144(14) 0.0208(15) -0.0025(12) -0.0021(12) -0.0037(11)
C12 0.0258(15) 0.0136(14) 0.0265(16) -0.0032(12) -0.0027(13) -0.0019(12)
C13 0.0205(14) 0.0163(15) 0.0219(16) -0.0020(12) -0.0031(12) -0.0028(11)
C14 0.0294(16) 0.0216(16) 0.0270(17) -0.0013(13) -0.0055(13) -0.0055(13)
C21 0.0214(15) 0.0219(17) 0.0239(16) -0.0029(13) -0.0009(12) -0.0063(12)
O21 0.0427(13) 0.0194(12) 0.0261(12) -0.0072(9) -0.0106(10) -0.0047(9)
C22 0.0273(15) 0.0190(15) 0.0236(16) -0.0060(12) -0.0020(12) -0.0075(12)
O22 0.0384(12) 0.0188(11) 0.0192(11) -0.0040(8) -0.0095(10) -0.0080(9)

loop_
_atom_type_symbol
_atom_type_description
_atom_type_scat_dispersion_real
_atom_type_scat_dispersion_imag
_atom_type_scat_source
C C 0.0033 0.0016 'International Tables Vol C Tables 4.2.6.8 and 6.1.1.4'
H H 0.0000 0.0000 'International Tables Vol C Tables 4.2.6.8 and 6.1.1.4'
N N 0.0061 0.0033 'International Tables Vol C Tables 4.2.6.8 and 6.1.1.4'
O O 0.0106 0.0060 'International Tables Vol C Tables 4.2.6.8 and 6.1.1.4'
S S 0.1246 0.1234 'International Tables Vol C Tables 4.2.6.8 and 6.1.1.4'

loop_
_geom_angle_atom_site_label_1
_geom_angle_atom_site_label_2
_geom_angle_atom_site_label_3
_geom_angle
_geom_angle_site_symmetry_1
O3 S1 O2 120.12(13) .
O3 S1 N1 108.85(12) .
O2 S1 N1 107.18(12) .
O3 S1 C6 110.04(13) .
O2 S1 C6 108.01(12) .
N1 S1 C6 100.92(13) .
C11 S2 C13 89.25(13) .
C2 C1 C6 118.7(2) .
C2 C1 C7 120.9(3) .
C6 C1 C7 120.2(2) .
C8 N1 C9 115.1(2) .
C8 N1 S1 113.11(17) .
C9 N1 S1 116.53(18) .
C3 C2 C1 119.8(3) .
C10 N2 C11 123.9(3) .
C4 C3 C2 120.5(3) .
C11 N3 C12 109.8(2) .
C5 C4 C3 120.4(3) .
C4 C5 C6 118.8(3) .
C5 C6 C1 121.7(3) .
C5 C6 S1 121.6(2) .
C1 C6 S1 116.8(2) .
O1 C7 C8 124.1(2) .
O1 C7 C1 113.6(2) .
C8 C7 C1 122.2(3) .
C7 C8 N1 121.7(2) .
C7 C8 C10 120.8(3) .
N1 C8 C10 117.5(2) .
O4 C10 N2 121.7(2) .
O4 C10 C8 122.3(3) .
N2 C10 C8 115.9(3) .
N3 C11 N2 120.5(3) .
N3 C11 S2 115.3(2) .
N2 C11 S2 124.2(2) .
C13 C12 N3 116.6(3) .
C12 C13 C14 130.4(3) .
C12 C13 S2 108.9(2) .
C14 C13 S2 120.7(2) .
O21 C21 O22 124.6(3) .
O21 C21 C22 122.3(3) .
O22 C21 C22 113.1(2) .
C22 C22 C21 121.2(3) 2_656

loop_
_geom_bond_atom_site_label_1
_geom_bond_atom_site_label_2
_geom_bond_distance
_geom_bond_site_symmetry_2
S1 O3 1.423(2) .
S1 O2 1.426(2) .
S1 N1 1.640(2) .
S1 C6 1.756(3) .
S2 C11 1.720(3) .
S2 C13 1.735(3) .
C1 C2 1.389(4) .
C1 C6 1.392(4) .
C1 C7 1.470(4) .
N1 C8 1.430(3) .
N1 C9 1.482(4) .
O1 C7 1.343(3) .
C2 C3 1.387(4) .
N2 C10 1.359(4) .
N2 C11 1.391(3) .
C3 C4 1.387(4) .
N3 C11 1.305(3) .
N3 C12 1.379(3) .
C4 C5 1.379(4) .
O4 C10 1.240(3) .
C5 C6 1.385(4) .
C7 C8 1.347(4) .
C8 C10 1.465(4) .
C12 C13 1.352(4) .
C13 C14 1.493(4) .
C21 O21 1.212(3) .
C21 O22 1.312(3) .
C21 C22 1.487(4) .
C22 C22 1.316(5) 2_656

loop_
_geom_hbond_atom_site_label_D
_geom_hbond_atom_site_label_H
_geom_hbond_atom_site_label_A
_geom_hbond_distance_DH
_geom_hbond_distance_HA
_geom_hbond_distance_DA
_geom_hbond_angle_DHA
_geom_hbond_site_symmetry_A
O1 H1 O4 0.84 1.90 2.621(3) 143.7 .
O1 H1 O4 0.84 2.45 2.902(3) 114.7 2_665
N2 H2N O21 0.91(3) 1.98(3) 2.857(4) 161(3) 1_565
O22 H22O N3 0.84 1.82 2.658(3) 174.4 1_545
